data_7013480
loop_
_publ_author_name
'Lee, Ching Kuan'
'Ling, Mei Jing'
'Lin, Ivan J. B.'

_publ_section_title
;
 Organic--inorganic hybrids of imidazole complexes of palladium(II),
 copper(II) and zinc(II). Crystals and liquid crystals
;
_journal_coden_ASTM DTARAF
_journal_issue 24
_journal_name_full 'Dalton Transactions'
_journal_page_first 4731
_journal_page_last 4737
_journal_paper_doi 10.1039/b308648h
_journal_year 2003
_chemical_formula_sum 'C30 H56 Cl2 Cu N4'
_chemical_formula_weight 607.23
_space_group_IT_number 2
_symmetry_cell_setting triclinic
_symmetry_space_group_name_Hall '-P 1'
_symmetry_space_group_name_H-M 'P -1'
_atom_sites_solution_hydrogens geom
_atom_sites_solution_primary direct
_atom_sites_solution_secondary difmap
_audit_creation_method SHELXL-97
_cell_angle_alpha 77.929(10)
_cell_angle_beta 89.330(8)
_cell_angle_gamma 87.332(16)
_cell_formula_units_Z 2
_cell_length_a 8.3007(10)
_cell_length_b 10.732(2)
_cell_length_c 19.3765(18)
_cell_measurement_reflns_used 25
_cell_measurement_temperature 293(2)
_cell_measurement_theta_max 12.65
_cell_measurement_theta_min 4.98
_cell_volume 1686.1(4)
_computing_cell_refinement 'Bruker XSCANS'
_computing_data_collection 'Bruker XSCANS'
_computing_data_reduction 'Bruker SHELXTL'
_computing_molecular_graphics 'Bruker SHELXTL'
_computing_publication_material 'Bruker SHELXTL'
_computing_structure_refinement 'SHELXL-97 (Sheldrick, 1997)'
_computing_structure_solution 'SHELXS-97 (Sheldrick, 1990)'
_diffrn_ambient_temperature 293(2)
_diffrn_measured_fraction_theta_full 0.949
_diffrn_measured_fraction_theta_max 0.949
_diffrn_measurement_device_type 'Bruker P4'
_diffrn_measurement_method '\w scans'
_diffrn_radiation_monochromator graphite
_diffrn_radiation_source 'fine-focus sealed tube'
_diffrn_radiation_type MoK\a
_diffrn_radiation_wavelength 0.71073
_diffrn_reflns_av_R_equivalents 0.0162
_diffrn_reflns_av_sigmaI/netI 0.0328
_diffrn_reflns_limit_h_max 0
_diffrn_reflns_limit_h_min -9
_diffrn_reflns_limit_k_max 12
_diffrn_reflns_limit_k_min -12
_diffrn_reflns_limit_l_max 23
_diffrn_reflns_limit_l_min -23
_diffrn_reflns_number 6062
_diffrn_reflns_theta_full 25.00
_diffrn_reflns_theta_max 25.00
_diffrn_reflns_theta_min 1.07
_diffrn_standards_interval_count 197
_diffrn_standards_number 3
_exptl_absorpt_coefficient_mu 0.830
_exptl_absorpt_correction_T_max 0.8809
_exptl_absorpt_correction_T_min 0.6360
_exptl_absorpt_correction_type empirical
_exptl_crystal_colour blue
_exptl_crystal_density_diffrn 1.196
_exptl_crystal_density_method 'not measured'
_exptl_crystal_description plate
_exptl_crystal_F_000 654
_exptl_crystal_size_max 0.2
_exptl_crystal_size_mid 0.9
_exptl_crystal_size_min 0.7
_refine_diff_density_max 0.299
_refine_diff_density_min -0.326
_refine_diff_density_rms 0.079
_refine_ls_extinction_method none
_refine_ls_goodness_of_fit_ref 1.082
_refine_ls_hydrogen_treatment 'riding model'
_refine_ls_matrix_type full
_refine_ls_number_parameters 334
_refine_ls_number_reflns 5627
_refine_ls_number_restraints 0
_refine_ls_restrained_S_all 1.082
_refine_ls_R_factor_all 0.0499
_refine_ls_R_factor_gt 0.0380
_refine_ls_shift/su_max 0.001
_refine_ls_shift/su_mean 0.000
_refine_ls_structure_factor_coef Fsqd
_refine_ls_weighting_details 'calc w=1/[\s^2^(Fo^2^)+(0.0500P)^2^+0.4000P] where P=(Fo^2^+2Fc^2^)/3'
_refine_ls_weighting_scheme calc
_refine_ls_wR_factor_gt 0.0983
_refine_ls_wR_factor_ref 0.1052
_reflns_number_gt 4673
_reflns_number_total 5627
_reflns_threshold_expression >2sigma(I)
_cod_data_source_file b308648h.txt
_cod_data_source_block Cu(C12H25-im)2Cl2
_cod_depositor_comments
;
The following automatic conversions were performed:
'_symmetry_cell_setting' value 'Triclinic' changed to 'triclinic'
according to '/home/saulius/struct/CIF-dictionaries/cif_core.dic'
dictionary named 'cif_core.dic' version 2.4.1 from 2010-06-29.

Automatic conversion script
Id: cif_fix_enum 1527 2010-12-29 10:47:43Z saulius 
;
_cod_original_cell_volume 1686.2(5)
_cod_original_sg_symbol_H-M P-1
_cod_database_code 7013480

loop_
_symmetry_equiv_pos_as_xyz
'x, y, z'
'-x, -y, -z'

loop_
_atom_site_label
_atom_site_type_symbol
_atom_site_fract_x
_atom_site_fract_y
_atom_site_fract_z
_atom_site_U_iso_or_equiv
_atom_site_adp_type
_atom_site_occupancy
_atom_site_symmetry_multiplicity
_atom_site_calc_flag
_atom_site_refinement_flags
_atom_site_disorder_assembly
_atom_site_disorder_group
Cu1 Cu 0.63496(3) 0.70152(3) 0.467080(14) 0.04053(11) Uani 1 1 d . . .
Cl1 Cl 0.83886(8) 0.63988(8) 0.40073(4) 0.0687(2) Uani 1 1 d . . .
Cl2 Cl 0.43152(7) 0.79789(6) 0.52064(4) 0.05503(18) Uani 1 1 d . . .
N1 N 0.4762(2) 0.61223(18) 0.42120(10) 0.0436(5) Uani 1 1 d . . .
N2 N 0.3770(3) 0.48305(19) 0.35995(11) 0.0478(5) Uani 1 1 d . . .
N3 N 0.7945(2) 0.77677(18) 0.51998(10) 0.0436(5) Uani 1 1 d . . .
N4 N 0.9072(2) 0.91169(19) 0.57379(10) 0.0470(5) Uani 1 1 d . . .
C1 C 0.5103(3) 0.5234(2) 0.38450(13) 0.0489(6) Uani 1 1 d . . .
H1A H 0.6142 0.4928 0.3768 0.059 Uiso 1 1 calc R . .
C2 C 0.3106(3) 0.6268(3) 0.41988(15) 0.0546(6) Uani 1 1 d . . .
H2A H 0.2502 0.6826 0.4419 0.066 Uiso 1 1 calc R . .
C3 C 0.2494(3) 0.5490(3) 0.38223(15) 0.0580(7) Uani 1 1 d . . .
H3A H 0.1410 0.5413 0.3731 0.070 Uiso 1 1 calc R . .
C4 C 0.3712(4) 0.3852(2) 0.31726(13) 0.0548(6) Uani 1 1 d . . .
H4A H 0.2766 0.3359 0.3306 0.066 Uiso 1 1 calc R . .
H4B H 0.4654 0.3277 0.3277 0.066 Uiso 1 1 calc R . .
C5 C 0.3657(4) 0.4393(2) 0.23936(14) 0.0542(6) Uani 1 1 d . . .
H5A H 0.4577 0.4917 0.2258 0.065 Uiso 1 1 calc R . .
H5B H 0.2685 0.4932 0.2281 0.065 Uiso 1 1 calc R . .
C6 C 0.3683(4) 0.3335(2) 0.19787(14) 0.0573(7) Uani 1 1 d . . .
H6A H 0.4638 0.2786 0.2113 0.069 Uiso 1 1 calc R . .
H6B H 0.2753 0.2825 0.2118 0.069 Uiso 1 1 calc R . .
C7 C 0.3672(4) 0.3760(2) 0.11877(14) 0.0598(7) Uani 1 1 d . . .
H7A H 0.4578 0.4295 0.1044 0.072 Uiso 1 1 calc R . .
H7B H 0.2692 0.4272 0.1046 0.072 Uiso 1 1 calc R . .
C8 C 0.3772(4) 0.2663(2) 0.08068(14) 0.0591(7) Uani 1 1 d . . .
H8A H 0.4746 0.2149 0.0958 0.071 Uiso 1 1 calc R . .
H8B H 0.2863 0.2133 0.0954 0.071 Uiso 1 1 calc R . .
C9 C 0.3781(4) 0.3022(3) 0.00137(14) 0.0614(7) Uani 1 1 d . . .
H9A H 0.4681 0.3560 -0.0137 0.074 Uiso 1 1 calc R . .
H9B H 0.2798 0.3521 -0.0142 0.074 Uiso 1 1 calc R . .
C10 C 0.3909(4) 0.1896(3) -0.03433(14) 0.0617(7) Uani 1 1 d . . .
H10A H 0.4884 0.1393 -0.0179 0.074 Uiso 1 1 calc R . .
H10B H 0.3003 0.1365 -0.0193 0.074 Uiso 1 1 calc R . .
C11 C 0.3940(4) 0.2219(3) -0.11369(14) 0.0620(7) Uani 1 1 d . . .
H11A H 0.4853 0.2742 -0.1291 0.074 Uiso 1 1 calc R . .
H11B H 0.2968 0.2723 -0.1304 0.074 Uiso 1 1 calc R . .
C12 C 0.4059(4) 0.1064(3) -0.14717(15) 0.0664(8) Uani 1 1 d . . .
H12A H 0.5033 0.0567 -0.1300 0.080 Uiso 1 1 calc R . .
H12B H 0.3153 0.0541 -0.1308 0.080 Uiso 1 1 calc R . .
C13 C 0.4085(4) 0.1315(3) -0.22623(15) 0.0678(8) Uani 1 1 d . . .
H13A H 0.5006 0.1816 -0.2432 0.081 Uiso 1 1 calc R . .
H13B H 0.3118 0.1816 -0.2441 0.081 Uiso 1 1 calc R . .
C14 C 0.4177(5) 0.0105(3) -0.25534(17) 0.0825(10) Uani 1 1 d . . .
H14A H 0.5149 -0.0387 -0.2374 0.099 Uiso 1 1 calc R . .
H14B H 0.3265 -0.0399 -0.2373 0.099 Uiso 1 1 calc R . .
C15 C 0.4184(5) 0.0296(4) -0.33290(19) 0.0957(12) Uani 1 1 d . . .
H15A H 0.4247 -0.0518 -0.3462 0.144 Uiso 1 1 calc R . .
H15B H 0.5099 0.0773 -0.3516 0.144 Uiso 1 1 calc R . .
H15C H 0.3211 0.0757 -0.3514 0.144 Uiso 1 1 calc R . .
C16 C 0.7740(3) 0.8855(2) 0.54208(12) 0.0440(5) Uani 1 1 d . . .
H16A H 0.6796 0.9368 0.5363 0.053 Uiso 1 1 calc R . .
C17 C 0.9503(3) 0.7325(3) 0.53911(13) 0.0500(6) Uani 1 1 d . . .
H17A H 0.9998 0.6578 0.5303 0.060 Uiso 1 1 calc R . .
C18 C 1.0189(3) 0.8144(3) 0.57243(13) 0.0532(6) Uani 1 1 d . . .
H18A H 1.1226 0.8064 0.5910 0.064 Uiso 1 1 calc R . .
C19 C 0.9222(3) 1.0211(2) 0.60742(13) 0.0538(6) Uani 1 1 d . . .
H19A H 0.8359 1.0840 0.5909 0.065 Uiso 1 1 calc R . .
H19B H 1.0238 1.0602 0.5935 0.065 Uiso 1 1 calc R . .
C20 C 0.9148(4) 0.9827(3) 0.68727(13) 0.0569(7) Uani 1 1 d . . .
H20A H 1.0080 0.9273 0.7042 0.068 Uiso 1 1 calc R . .
H20B H 0.8190 0.9351 0.7010 0.068 Uiso 1 1 calc R . .
C21 C 0.9113(4) 1.0978(2) 0.72179(13) 0.0570(7) Uani 1 1 d . . .
H21A H 1.0050 1.1471 0.7063 0.068 Uiso 1 1 calc R . .
H21B H 0.8161 1.1515 0.7059 0.068 Uiso 1 1 calc R . .
C22 C 0.9101(4) 1.0632(3) 0.80133(14) 0.0606(7) Uani 1 1 d . . .
H22A H 1.0078 1.0128 0.8172 0.073 Uiso 1 1 calc R . .
H22B H 0.8193 1.0105 0.8167 0.073 Uiso 1 1 calc R . .
C23 C 0.8989(4) 1.1775(3) 0.83618(14) 0.0616(7) Uani 1 1 d . . .
H23A H 0.9896 1.2302 0.8206 0.074 Uiso 1 1 calc R . .
H23B H 0.8012 1.2278 0.8201 0.074 Uiso 1 1 calc R . .
C24 C 0.8975(4) 1.1449(3) 0.91581(14) 0.0609(7) Uani 1 1 d . . .
H24A H 0.9954 1.0949 0.9319 0.073 Uiso 1 1 calc R . .
H24B H 0.8072 1.0918 0.9313 0.073 Uiso 1 1 calc R . .
C25 C 0.8855(4) 1.2584(3) 0.95069(14) 0.0619(7) Uani 1 1 d . . .
H25A H 0.7874 1.3082 0.9346 0.074 Uiso 1 1 calc R . .
H25B H 0.9756 1.3117 0.9349 0.074 Uiso 1 1 calc R . .
C26 C 0.8846(4) 1.2270(2) 1.03044(14) 0.0592(7) Uani 1 1 d . . .
H26A H 0.7943 1.1741 1.0465 0.071 Uiso 1 1 calc R . .
H26B H 0.9826 1.1774 1.0468 0.071 Uiso 1 1 calc R . .
C27 C 0.8725(4) 1.3423(2) 1.06382(14) 0.0618(7) Uani 1 1 d . . .
H27A H 0.9618 1.3957 1.0470 0.074 Uiso 1 1 calc R . .
H27B H 0.7737 1.3910 1.0478 0.074 Uiso 1 1 calc R . .
C28 C 0.8738(4) 1.3135(3) 1.14340(14) 0.0605(7) Uani 1 1 d . . .
H28A H 0.7844 1.2601 1.1603 0.073 Uiso 1 1 calc R . .
H28B H 0.9726 1.2649 1.1595 0.073 Uiso 1 1 calc R . .
C29 C 0.8615(5) 1.4294(3) 1.17597(16) 0.0747(9) Uani 1 1 d . . .
H29A H 0.9504 1.4831 1.1587 0.090 Uiso 1 1 calc R . .
H29B H 0.7623 1.4777 1.1601 0.090 Uiso 1 1 calc R . .
C30 C 0.8639(5) 1.4011(4) 1.25536(18) 0.0939(12) Uani 1 1 d . . .
H30A H 0.8553 1.4797 1.2717 0.141 Uiso 1 1 calc R . .
H30B H 0.9631 1.3557 1.2718 0.141 Uiso 1 1 calc R . .
H30C H 0.7747 1.3499 1.2732 0.141 Uiso 1 1 calc R . .

loop_
_atom_site_aniso_label
_atom_site_aniso_U_11
_atom_site_aniso_U_22
_atom_site_aniso_U_33
_atom_site_aniso_U_23
_atom_site_aniso_U_13
_atom_site_aniso_U_12
Cu1 0.03954(18) 0.04502(17) 0.03936(17) -0.01504(12) 0.00512(12) 0.00085(12)
Cl1 0.0481(4) 0.0970(6) 0.0742(5) -0.0492(4) 0.0168(3) -0.0038(4)
Cl2 0.0428(4) 0.0666(4) 0.0639(4) -0.0341(3) 0.0054(3) 0.0043(3)
N1 0.0444(12) 0.0458(11) 0.0431(11) -0.0152(9) 0.0042(9) -0.0014(9)
N2 0.0551(13) 0.0477(11) 0.0437(11) -0.0164(9) 0.0015(10) -0.0041(9)
N3 0.0411(11) 0.0510(11) 0.0403(11) -0.0141(9) 0.0035(9) 0.0006(9)
N4 0.0486(12) 0.0561(12) 0.0379(11) -0.0124(9) 0.0034(9) -0.0083(10)
C1 0.0464(15) 0.0538(14) 0.0498(15) -0.0200(12) 0.0009(11) 0.0037(11)
C2 0.0431(15) 0.0620(16) 0.0652(17) -0.0286(13) 0.0074(12) -0.0010(12)
C3 0.0437(15) 0.0657(17) 0.0692(18) -0.0243(14) 0.0032(13) -0.0056(12)
C4 0.0726(18) 0.0485(14) 0.0469(14) -0.0173(11) -0.0023(13) -0.0057(12)
C5 0.0691(18) 0.0500(14) 0.0456(14) -0.0144(11) 0.0021(13) -0.0045(12)
C6 0.0758(19) 0.0523(15) 0.0458(15) -0.0147(12) 0.0014(13) -0.0045(13)
C7 0.081(2) 0.0525(15) 0.0460(15) -0.0115(12) 0.0032(14) -0.0039(14)
C8 0.080(2) 0.0521(15) 0.0461(15) -0.0134(12) 0.0031(14) -0.0018(13)
C9 0.083(2) 0.0545(15) 0.0464(15) -0.0111(12) 0.0029(14) -0.0016(14)
C10 0.080(2) 0.0564(15) 0.0494(16) -0.0133(13) 0.0020(14) 0.0004(14)
C11 0.080(2) 0.0571(16) 0.0499(16) -0.0153(13) -0.0009(14) 0.0026(14)
C12 0.086(2) 0.0615(17) 0.0543(17) -0.0203(14) -0.0022(15) 0.0044(15)
C13 0.084(2) 0.0689(18) 0.0518(17) -0.0184(14) -0.0063(15) 0.0117(16)
C14 0.116(3) 0.072(2) 0.062(2) -0.0237(16) 0.0008(19) 0.0125(19)
C15 0.130(3) 0.097(3) 0.067(2) -0.036(2) -0.004(2) 0.012(2)
C16 0.0432(14) 0.0509(13) 0.0388(12) -0.0121(10) 0.0024(10) -0.0006(10)
C17 0.0451(15) 0.0596(15) 0.0453(14) -0.0134(12) 0.0039(11) 0.0066(11)
C18 0.0400(14) 0.0771(18) 0.0421(14) -0.0128(13) 0.0006(11) 0.0022(13)
C19 0.0656(17) 0.0576(15) 0.0415(14) -0.0144(12) 0.0015(12) -0.0179(13)
C20 0.0737(19) 0.0587(15) 0.0390(14) -0.0103(12) 0.0026(13) -0.0104(13)
C21 0.0767(19) 0.0548(15) 0.0413(14) -0.0129(12) 0.0019(13) -0.0095(13)
C22 0.078(2) 0.0595(16) 0.0466(15) -0.0153(12) 0.0015(14) -0.0053(14)
C23 0.082(2) 0.0580(16) 0.0471(15) -0.0153(13) 0.0039(14) -0.0057(14)
C24 0.083(2) 0.0562(16) 0.0449(15) -0.0143(12) 0.0015(14) -0.0001(14)
C25 0.085(2) 0.0531(15) 0.0489(16) -0.0136(12) 0.0020(14) 0.0011(14)
C26 0.079(2) 0.0530(15) 0.0460(15) -0.0127(12) 0.0013(14) -0.0008(14)
C27 0.087(2) 0.0515(15) 0.0479(15) -0.0126(12) 0.0020(14) -0.0007(14)
C28 0.077(2) 0.0571(16) 0.0479(15) -0.0126(12) 0.0042(14) -0.0014(14)
C29 0.103(3) 0.0693(19) 0.0558(18) -0.0239(15) 0.0000(17) 0.0055(17)
C30 0.114(3) 0.114(3) 0.064(2) -0.043(2) 0.004(2) 0.004(2)

loop_
_atom_type_symbol
_atom_type_description
_atom_type_scat_dispersion_real
_atom_type_scat_dispersion_imag
_atom_type_scat_source
C C 0.0033 0.0016 'International Tables Vol C Tables 4.2.6.8 and 6.1.1.4'
H H 0.0000 0.0000 'International Tables Vol C Tables 4.2.6.8 and 6.1.1.4'
N N 0.0061 0.0033 'International Tables Vol C Tables 4.2.6.8 and 6.1.1.4'
Cl Cl 0.1484 0.1585 'International Tables Vol C Tables 4.2.6.8 and 6.1.1.4'
Cu Cu 0.3201 1.2651 'International Tables Vol C Tables 4.2.6.8 and 6.1.1.4'

loop_
_geom_angle_atom_site_label_1
_geom_angle_atom_site_label_2
_geom_angle_atom_site_label_3
_geom_angle
_geom_angle_site_symmetry_1
_geom_angle_site_symmetry_3
_geom_angle_publ_flag
N3 Cu1 N1 174.79(8) . . ?
N3 Cu1 Cl1 89.31(6) . . ?
N1 Cu1 Cl1 91.34(6) . . ?
N3 Cu1 Cl2 89.30(6) . . ?
N1 Cu1 Cl2 90.94(6) . . ?
Cl1 Cu1 Cl2 169.89(3) . . ?
C1 N1 C2 104.8(2) . . ?
C1 N1 Cu1 126.06(17) . . ?
C2 N1 Cu1 129.15(17) . . ?
C1 N2 C3 107.2(2) . . ?
C1 N2 C4 125.8(2) . . ?
C3 N2 C4 127.1(2) . . ?
C16 N3 C17 105.4(2) . . ?
C16 N3 Cu1 126.00(17) . . ?
C17 N3 Cu1 128.53(16) . . ?
C16 N4 C18 107.3(2) . . ?
C16 N4 C19 125.0(2) . . ?
C18 N4 C19 127.6(2) . . ?
N1 C1 N2 111.5(2) . . ?
C3 C2 N1 109.9(2) . . ?
C2 C3 N2 106.6(2) . . ?
N2 C4 C5 113.4(2) . . ?
C4 C5 C6 111.0(2) . . ?
C7 C6 C5 116.0(2) . . ?
C6 C7 C8 113.4(2) . . ?
C9 C8 C7 116.1(2) . . ?
C8 C9 C10 114.2(2) . . ?
C11 C10 C9 115.6(2) . . ?
C10 C11 C12 113.8(2) . . ?
C13 C12 C11 116.7(2) . . ?
C12 C13 C14 113.2(3) . . ?
C15 C14 C13 115.6(3) . . ?
N3 C16 N4 111.1(2) . . ?
C18 C17 N3 109.3(2) . . ?
C17 C18 N4 106.9(2) . . ?
N4 C19 C20 112.1(2) . . ?
C19 C20 C21 112.0(2) . . ?
C22 C21 C20 113.6(2) . . ?
C21 C22 C23 113.9(2) . . ?
C24 C23 C22 114.8(2) . . ?
C23 C24 C25 114.9(2) . . ?
C24 C25 C26 115.4(2) . . ?
C27 C26 C25 114.2(2) . . ?
C28 C27 C26 115.3(2) . . ?
C29 C28 C27 114.7(2) . . ?
C30 C29 C28 114.8(3) . . ?

loop_
_geom_bond_atom_site_label_1
_geom_bond_atom_site_label_2
_geom_bond_distance
_geom_bond_site_symmetry_2
_geom_bond_publ_flag
Cu1 N3 1.984(2) . ?
Cu1 N1 1.987(2) . ?
Cu1 Cl1 2.2706(7) . ?
Cu1 Cl2 2.2899(7) . ?
N1 C1 1.323(3) . ?
N1 C2 1.376(3) . ?
N2 C1 1.335(3) . ?
N2 C3 1.362(3) . ?
N2 C4 1.469(3) . ?
N3 C16 1.328(3) . ?
N3 C17 1.384(3) . ?
N4 C16 1.340(3) . ?
N4 C18 1.369(3) . ?
N4 C19 1.468(3) . ?
C2 C3 1.339(4) . ?
C4 C5 1.500(4) . ?
C5 C6 1.522(3) . ?
C6 C7 1.505(4) . ?
C7 C8 1.513(3) . ?
C8 C9 1.504(4) . ?
C9 C10 1.512(4) . ?
C10 C11 1.504(4) . ?
C11 C12 1.514(4) . ?
C12 C13 1.499(4) . ?
C13 C14 1.518(4) . ?
C14 C15 1.474(4) . ?
C17 C18 1.344(4) . ?
C19 C20 1.517(3) . ?
C20 C21 1.522(3) . ?
C21 C22 1.508(3) . ?
C22 C23 1.517(4) . ?
C23 C24 1.509(4) . ?
C24 C25 1.511(4) . ?
C25 C26 1.511(4) . ?
C26 C27 1.510(4) . ?
C27 C28 1.508(4) . ?
C28 C29 1.507(4) . ?
C29 C30 1.505(4) . ?
